data_1557151
loop_
_publ_author_name
'Marthi, Katalin'
'Larsen, Sine'
'Acs, Maria'
'Balint, Jozsef'
'Fogassy, Elemer'

_publ_section_title
;
 Optical Resolution of 2-(2'-Hydroxyethylamino)-1-phenylethanol, and the
 Crystal Structures of Two Polymorphic Modifications of the
 (2R,3R)-O,O'-Dibenzoyl Hydrogen Tartrate Salt of the (S)-(+)-Enantiomer
;
_journal_name_full 'Acta Chemica Scandinavica'
_journal_page_first 367
_journal_page_last 378
_journal_paper_doi 10.3891/acta.chem.scand.51-0367
_journal_volume 51
_journal_year 1997
_chemical_formula_sum 'C28 H29 N O10'
_chemical_formula_weight 539.52
_space_group_IT_number 4
_space_group_name_Hall 'P 2yb'
_space_group_name_H-M_alt 'P 1 21 1'
_symmetry_cell_setting monoclinic
_symmetry_Int_Tables_number 4
_symmetry_space_group_name_Hall 'P 2yb'
_symmetry_space_group_name_H-M 'P 1 21 1'
_cell_angle_alpha 90.
_cell_angle_beta 91.410(11)
_cell_angle_gamma 90.
_cell_formula_units_Z 4
_cell_length_a 8.0047(8)
_cell_length_b 11.865(2)
_cell_length_c 28.065(5)
_cell_volume 2664.7(7)
_diffrn_ambient_temperature 112
_diffrn_radiation_probe x-ray
_diffrn_radiation_type CuK\a
_diffrn_radiation_wavelength 1.54184
_exptl_absorpt_coefficient_mu 0.863
_exptl_crystal_density_diffrn 1.345
_exptl_crystal_F_000 1136
_refine_ls_goodness_of_fit_ref 1.218
_refine_ls_number_parameters 703
_refine_ls_number_reflns 3233
_refine_ls_R_factor_gt 0.0503
_refine_ls_wR_factor_ref 0.1608
_cod_data_source_file Acta-Chem-Scand-1997-51-367-2.cif
_cod_data_source_block 2
_cod_original_sg_symbol_H-M 'P 21'
_cod_database_code 1557151

loop_
_space_group_symop_id
_space_group_symop_operation_xyz
1 x,y,z
2 -x,1/2+y,-z

loop_
_atom_site_label
_atom_site_type_symbol
_atom_site_thermal_displace_type
_atom_site_fract_x
_atom_site_fract_y
_atom_site_fract_z
_atom_site_occupancy
_atom_site_U_iso_or_equiv
_atom_site_calc_flag
_atom_site_refinement_flags
_atom_site_disorder_assembly
_atom_site_disorder_group
O2A O Uiso 0.1880(5) -0.0594(4) 0.64222(13) 1.000 0.0226(9) . . . .
O3A O Uiso 0.2987(5) 0.1615(4) 0.64179(14) 1.000 0.0237(9) . . . .
O11A O Uiso -0.1185(5) -0.0005(4) 0.6190(2) 1.000 0.0278(10) . . . .
O12A O Uiso -0.0312(5) 0.1409(4) 0.5725(2) 1.000 0.0260(10) . . . .
O21A O Uiso 0.1651(6) -0.2191(4) 0.5989(2) 1.000 0.0291(10) . . . .
O31A O Uiso 0.4057(6) 0.3082(4) 0.6023(2) 1.000 0.0366(12) . . . .
O41A O Uiso 0.4884(5) -0.0271(4) 0.5603(2) 1.000 0.0286(10) . . . .
O42A O Uiso 0.5937(5) 0.0823(4) 0.6181(2) 1.000 0.0332(11) . . . .
C1A C Uiso -0.0057(7) 0.0592(6) 0.5965(2) 1.000 0.0233(13) . . . .
C2A C Uiso 0.1678(7) 0.0065(5) 0.5999(2) 1.000 0.0205(12) . . . .
O2C O Uiso 0.1868(5) -0.0597(4) 0.14314(13) 1.000 0.0222(9) . . . .
C3A C Uiso 0.3063(7) 0.0955(5) 0.5996(2) 1.000 0.0212(12) . . . .
O3C O Uiso 0.2977(5) 0.1615(3) 0.14203(14) 1.000 0.0223(9) . . . .
C4A C Uiso 0.4800(7) 0.0438(5) 0.5927(2) 1.000 0.0213(12) . . . .
O11C O Uiso -0.1199(5) 0.0012(4) 0.1187(2) 1.000 0.0272(10) . . . .
O12C O Uiso -0.0322(5) 0.1412(4) 0.0719(2) 1.000 0.0266(10) . . . .
C21A C Uiso 0.1695(7) -0.1728(5) 0.6370(2) 1.000 0.0183(12) . . . .
O21C O Uiso 0.1682(6) -0.2191(4) 0.0995(2) 1.000 0.0328(11) . . . .
C22A C Uiso 0.1547(8) -0.2316(6) 0.6834(2) 1.000 0.032(2) . . . .
C23A C Uiso 0.1033(10) -0.3422(7) 0.6824(3) 1.000 0.042(2) . . . .
C24A C Uiso 0.0859(10) -0.4034(7) 0.7243(3) 1.000 0.046(2) . . . .
C25A C Uiso 0.0995(13) -0.3493(9) 0.7670(3) 1.000 0.065(3) . . . .
C26A C Uiso 0.1470(14) -0.2319(9) 0.7683(3) 1.000 0.064(3) . . . .
C27A C Uiso 0.1762(11) -0.1775(7) 0.7259(3) 1.000 0.042(2) . . . .
C31A C Uiso 0.3626(7) 0.2679(5) 0.6392(2) 1.000 0.0238(13) . . . .
O31C O Uiso 0.4026(7) 0.3072(4) 0.1008(2) 1.000 0.0380(12) . . . .
C32A C Uiso 0.3722(8) 0.3253(6) 0.6853(2) 1.000 0.030(2) . . . .
C33A C Uiso 0.4407(9) 0.4324(7) 0.6877(3) 1.000 0.041(2) . . . .
C34A C Uiso 0.4584(10) 0.4920(6) 0.7294(3) 1.000 0.044(2) . . . .
C35A C Uiso 0.4029(11) 0.4367(7) 0.7748(3) 1.000 0.050(2) . . . .
C36A C Uiso 0.325(2) 0.3306(8) 0.7699(3) 1.000 0.062(3) . . . .
C37A C Uiso 0.3146(11) 0.2766(7) 0.7277(3) 1.000 0.046(2) . . . .
O41C O Uiso 0.4879(5) -0.0276(4) 0.0596(2) 1.000 0.0287(10) . . . .
O42C O Uiso 0.5969(5) 0.0781(4) 0.1191(2) 1.000 0.0292(10) . . . .
C1C C Uiso -0.0080(7) 0.0558(5) 0.0968(2) 1.000 0.0178(11) . . . .
C2C C Uiso 0.1694(7) 0.0075(5) 0.1008(2) 1.000 0.0190(12) . . . .
C3C C Uiso 0.3033(7) 0.0953(5) 0.0988(2) 1.000 0.0210(12) . . . .
C4C C Uiso 0.4786(8) 0.0437(5) 0.0921(2) 1.000 0.0222(12) . . . .
O10D O Uiso 0.7205(5) 0.0007(4) -0.0059(2) 1.000 0.0298(10) . . . .
O13D O Uiso 0.9710(5) 0.4134(4) 0.0006(2) 1.000 0.0304(10) . . . .
C21C C Uiso 0.1694(8) -0.1704(5) 0.1376(2) 1.000 0.0278(14) . . . .
C22C C Uiso 0.1493(8) -0.2298(5) 0.1841(2) 1.000 0.0260(14) . . . .
C23C C Uiso 0.1092(9) -0.3438(6) 0.1830(2) 1.000 0.034(2) . . . .
C24C C Uiso 0.0779(11) -0.3986(7) 0.2258(3) 1.000 0.052(2) . . . .
C25C C Uiso 0.1085(12) -0.3452(7) 0.2685(3) 1.000 0.048(2) . . . .
C26C C Uiso 0.1567(12) -0.2370(8) 0.2697(3) 1.000 0.051(2) . . . .
C27C C Uiso 0.1743(11) -0.1739(6) 0.2279(2) 1.000 0.041(2) . . . .
C31C C Uiso 0.3606(8) 0.2656(6) 0.1376(2) 1.000 0.0281(14) . . . .
C32C C Uiso 0.3702(8) 0.3229(6) 0.1860(2) 1.000 0.029(2) . . . .
C33C C Uiso 0.4393(10) 0.4320(6) 0.1864(3) 1.000 0.042(2) . . . .
C34C C Uiso 0.4537(11) 0.4832(8) 0.2313(3) 1.000 0.054(2) . . . .
C35C C Uiso 0.3972(12) 0.4387(8) 0.2678(3) 1.000 0.053(2) . . . .
C36C C Uiso 0.3244(14) 0.3358(7) 0.2690(3) 1.000 0.052(2) . . . .
C37C C Uiso 0.3114(10) 0.2740(6) 0.2261(2) 1.000 0.037(2) . . . .
N1D N Uiso 0.7611(6) 0.2425(4) 0.0022(2) 1.000 0.0240(12) . . . .
C1OD C Uiso 0.6473(8) 0.0711(6) -0.0404(2) 1.000 0.030(2) . . . .
C11D C Uiso 0.6076(7) 0.1852(6) -0.0197(2) 1.000 0.0266(14) . . . .
C12D C Uiso 0.7234(7) 0.3422(5) 0.0287(2) 1.000 0.0237(13) . . . .
O13B O Uiso 0.9729(5) 0.4132(4) 0.49987(14) 1.000 0.0258(9) . . . .
C13D C Uiso 0.8844(8) 0.4037(6) 0.0431(2) 1.000 0.0273(14) . . . .
C14D C Uiso 0.8379(8) 0.5173(5) 0.0644(2) 1.000 0.0238(13) . . . .
C15D C Uiso 0.8444(8) 0.6168(6) 0.0394(2) 1.000 0.029(2) . . . .
C16D C Uiso 0.7946(8) 0.7154(6) 0.0577(2) 1.000 0.0278(14) . . . .
C17D C Uiso 0.7303(9) 0.7201(6) 0.1053(2) 1.000 0.031(2) . . . .
C18D C Uiso 0.7251(10) 0.6211(6) 0.1310(2) 1.000 0.038(2) . . . .
C19D C Uiso 0.7792(9) 0.5204(7) 0.1120(2) 1.000 0.032(2) . . . .
O108 O Uiso 0.7232(5) -0.0036(4) 0.4951(2) 1.000 0.0276(10) . . . .
N1B N Uiso 0.7600(6) 0.2344(4) 0.5017(2) 1.000 0.0205(11) . . . .
C1OB C Uiso 0.6498(8) 0.0709(6) 0.4598(2) 1.000 0.0285(14) . . . .
C11B C Uiso 0.6082(8) 0.1841(5) 0.4807(2) 1.000 0.029(2) . . . .
C12B C Uiso 0.7224(8) 0.3421(5) 0.5298(2) 1.000 0.0262(14) . . . .
C13B C Uiso 0.8842(7) 0.4035(5) 0.5436(2) 1.000 0.0220(13) . . . .
C14B C Uiso 0.8393(7) 0.5145(5) 0.5664(2) 1.000 0.0249(13) . . . .
C15B C Uiso 0.8451(8) 0.6132(5) 0.5388(2) 1.000 0.0241(13) . . . .
C16B C Uiso 0.7952(8) 0.7166(6) 0.5601(2) 1.000 0.031(2) . . . .
C17B C Uiso 0.7362(9) 0.7166(6) 0.6039(3) 1.000 0.033(2) . . . .
C18B C Uiso 0.7284(10) 0.6196(6) 0.6306(2) 1.000 0.036(2) . . . .
C19B C Uiso 0.7778(10) 0.5184(5) 0.6108(2) 1.000 0.032(2) . . . .

loop_
_atom_type_symbol
_atom_type_description
_atom_type_scat_dispersion_real
_atom_type_scat_dispersion_imag
_atom_type_scat_source
C C 0.0181 0.0091 ' International Tables Vol C Tables 4.2.6.8 and 6.1.1.4'
N N 0.0311 0.0180 ' International Tables Vol C Tables 4.2.6.8 and 6.1.1.4'
O O 0.0492 0.0322 ' International Tables Vol C Tables 4.2.6.8 and 6.1.1.4'

loop_
_geom_angle_atom_site_label_1
_geom_angle_atom_site_label_2
_geom_angle_atom_site_label_3
_geom_angle
_geom_angle_site_symmetry_1
_geom_angle_site_symmetry_2
_geom_angle_site_symmetry_3
_geom_angle_publ_flag
C2A O2A C21A 116.2(4) . . . yes
C3A O3A C31A 116.2(4) . . . yes
O11A C1A O12A 126.5(5) . . . yes
O11A C1A C2A 112.5(5) . . . yes
O12A C1A C2A 120.7(5) . . . yes
O2A C2A C1A 111.2(5) . . . yes
O2A C2A C3A 108.4(4) . . . yes
C1A C2A C3A 112.1(5) . . . no
C2C O2C C21C 116.4(4) . . . yes
O3A C3A C4A 112.5(4) . . . yes
C2A C3A C4A 112.5(5) . . . no
O3A C3A C2A 109.2(4) . . . yes
C3C O3C C31C 113.8(4) . . . yes
O42A C4A C3A 116.0(5) . . . yes
O41A C4A O42A 128.6(6) . . . yes
O41A C4A C3A 115.4(5) . . . yes
O21A C21A C22A 124.4(6) . . . yes
O2A C21A O21A 123.3(5) . . . yes
O2A C21A C22A 112.4(5) . . . yes
C21A C22A C23A 117.4(6) . . . no
C21A C22A C27A 122.4(7) . . . no
C23A C22A C27A 119.9(7) . . . no
C22A C23A C24A 121.1(7) . . . no
C23A C24A C25A 119.4(8) . . . no
C24A C25A C26A 119.5(8) . . . no
C25A C26A C27A 118.7(8) . . . no
C22A C27A C26A 121.0(8) . . . no
O3A C31A O31A 122.1(5) . . . yes
O3A C31A C32A 113.3(5) . . . yes
O31A C31A C32A 124.6(6) . . . yes
C31A C32A C33A 118.8(6) . . . no
C33A C32A C37A 118.2(6) . . . no
C31A C32A C37A 123.0(6) . . . no
C32A C33A C34A 123.2(7) . . . no
C33A C34A C35A 118.0(7) . . . no
C34A C35A C36A 116.4(7) . . . no
C35A C36A C37A 121.9(9) . . . no
C32A C37A C36A 122.2(8) . . . no
O11C C1C O12C 125.7(5) . . . yes
O11C C1C C2C 115.8(5) . . . yes
O12C C1C C2C 118.5(5) . . . yes
O2C C2C C1C 109.8(4) . . . yes
O2C C2C C3C 111.3(5) . . . yes
C1C C2C C3C 113.6(5) . . . no
O3C C3C C2C 108.0(4) . . . yes
O3C C3C C4C 111.3(4) . . . yes
C2C C3C C4C 112.4(5) . . . no
O41C C4C O42C 126.8(6) . . . yes
O41C C4C C3C 115.3(5) . . . yes
O42C C4C C3C 117.9(5) . . . yes
O2C C21C O21C 124.8(5) . . . yes
O2C C21C C22C 112.1(5) . . . yes
O21C C21C C22C 123.0(6) . . . yes
C21C C22C C23C 118.0(5) . . . no
C21C C22C C27C 121.6(5) . . . no
C23C C22C C27C 120.4(5) . . . no
C22C C23C C24C 118.8(6) . . . no
C23C C24C C25C 120.3(8) . . . no
C24C C25C C26C 120.6(8) . . . no
C25C C26C C27C 121.7(8) . . . no
C22C C27C C26C 117.7(7) . . . no
O3C C31C O31C 124.9(6) . . . yes
O3C C31C C32C 109.9(5) . . . yes
O31C C31C C32C 125.2(6) . . . yes
C31C C32C C33C 115.5(6) . . . no
C31C C32C C37C 122.5(6) . . . no
C33C C32C C37C 122.0(6) . . . no
C32C C33C C34C 115.4(7) . . . no
C33C C34C C35C 122.1(9) . . . no
C34C C35C C36C 124.6(9) . . . no
C35C C36C C37C 118.0(8) . . . no
C32C C37C C36C 117.7(7) . . . no
C11D N1D C12D 113.6(5) . . . yes
O10D C1OD C11D 111.0(5) . . . yes
N1D C11D C1OD 112.4(5) . . . yes
N1D C12D C13D 110.2(5) . . . yes
O13D C13D C12D 104.3(5) . . . yes
O13D C13D C14D 113.1(5) . . . yes
C12D C13D C14D 108.3(5) . . . no
C13D C14D C15D 123.1(5) . . . no
C13D C14D C19D 118.6(6) . . . no
C15D C14D C19D 118.2(6) . . . no
C14D C15D C16D 122.5(6) . . . no
C15D C16D C17D 120.2(6) . . . no
C16D C17D C18D 117.8(6) . . . no
C17D C18D C19D 121.4(6) . . . no
C14D C19D C18D 119.8(6) . . . no
C11B N1B C12B 112.0(5) . . . yes
O108 C1OB C11B 111.7(5) . . . yes
N1B C11B C1OB 109.3(5) . . . yes
N1B C12B C13B 110.6(5) . . . yes
O13B C13B C12B 104.8(4) . . . yes
O13B C13B C14B 114.8(5) . . . yes
C12B C13B C14B 108.3(5) . . . no
C13B C14B C15B 118.8(5) . . . no
C13B C14B C19B 121.1(5) . . . no
C15B C14B C19B 119.8(5) . . . no
C14B C15B C16B 118.2(5) . . . no
C15B C16B C17B 119.9(6) . . . no
C16B C17B C18B 121.8(7) . . . no
C17B C18B C19B 119.3(6) . . . no
C14B C19B C18B 120.9(6) . . . no

loop_
_geom_bond_atom_site_label_1
_geom_bond_atom_site_label_2
_geom_bond_distance
_geom_bond_site_symmetry_1
_geom_bond_site_symmetry_2
_geom_bond_publ_flag
O2A C2A 1.428(7) . . yes
O2A C21A 1.361(8) . . yes
O3A C3A 1.422(7) . . yes
O3A C31A 1.365(8) . . yes
O11A C1A 1.321(8) . . yes
O12A C1A 1.195(8) . . yes
O21A C21A 1.202(8) . . yes
O31A C31A 1.199(8) . . yes
O41A C4A 1.242(8) . . yes
O42A C4A 1.230(7) . . yes
C1A C2A 1.524(8) . . no
C2A C3A 1.531(8) . . no
O2C C2C 1.435(7) . . yes
O2C C21C 1.330(8) . . yes
C3A C4A 1.536(8) . . no
O3C C31C 1.341(8) . . yes
O3C C3C 1.447(7) . . yes
O11C C1C 1.276(7) . . yes
O12C C1C 1.243(8) . . yes
C21A C22A 1.485(8) . . no
O21C C21C 1.215(8) . . yes
C22A C23A 1.375(11) . . no
C22A C27A 1.362(10) . . no
C23A C24A 1.392(12) . . no
C24A C25A 1.362(12) . . no
C25A C26A 1.444(15) . . no
C26A C27A 1.379(12) . . no
C31A C32A 1.462(8) . . no
O31C C31C 1.200(8) . . yes
C32A C37A 1.411(10) . . no
C32A C33A 1.385(11) . . no
C33A C34A 1.372(12) . . no
C34A C35A 1.510(12) . . no
C35A C36A 1.410(14) . . no
C36A C37A 1.347(12) . . no
O41C C4C 1.248(8) . . yes
O42C C4C 1.266(8) . . yes
C1C C2C 1.533(8) . . no
C2C C3C 1.497(8) . . no
C3C C4C 1.547(8) . . no
O10D C1OD 1.397(8) . . yes
O13D C13D 1.399(8) . . yes
C21C C22C 1.495(8) . . no
C22C C27C 1.407(8) . . no
C22C C23C 1.390(9) . . no
C23C C24C 1.394(10) . . no
C24C C25C 1.372(12) . . no
C25C C26C 1.341(13) . . no
C26C C27C 1.402(11) . . no
C31C C32C 1.519(8) . . no
C32C C37C 1.360(9) . . no
C32C C33C 1.408(10) . . no
C33C C34C 1.401(12) . . no
C34C C35C 1.247(12) . . no
C35C C36C 1.354(13) . . no
C36C C37C 1.411(10) . . no
N1D C11D 1.521(8) . . yes
N1D C12D 1.433(8) . . yes
C1OD C11D 1.510(10) . . no
C12D C13D 1.527(9) . . no
O13B C13B 1.438(7) . . yes
C13D C14D 1.524(9) . . no
C14D C19D 1.428(8) . . no
C14D C15D 1.375(9) . . no
C15D C16D 1.342(10) . . no
C16D C17D 1.445(8) . . no
C17D C18D 1.380(10) . . no
C18D C19D 1.382(11) . . no
O108 C1OB 1.442(8) . . yes
N1B C11B 1.465(8) . . yes
N1B C12B 1.535(8) . . yes
C1OB C11B 1.506(9) . . no
C12B C13B 1.528(8) . . no
C13B C14B 1.511(8) . . no
C14B C15B 1.406(8) . . no
C14B C19B 1.352(8) . . no
C15B C16B 1.426(9) . . no
C16B C17B 1.328(10) . . no
C17B C18B 1.376(10) . . no
C18B C19B 1.385(9) . . no

loop_
_geom_torsion_atom_site_label_1
_geom_torsion_atom_site_label_2
_geom_torsion_atom_site_label_3
_geom_torsion_atom_site_label_4
_geom_torsion
_geom_torsion_site_symmetry_1
_geom_torsion_site_symmetry_2
_geom_torsion_site_symmetry_3
_geom_torsion_site_symmetry_4
_geom_torsion_publ_flag
C21A O2A C2A C1A 99.8(6) . . . . no
C21A O2A C2A C3A -136.6(5) . . . . no
C2A O2A C21A O21A 12.5(8) . . . . no
C2A O2A C21A C22A -167.2(5) . . . . no
C31A O3A C3A C2A -154.6(5) . . . . no
C31A O3A C3A C4A 79.8(6) . . . . no
C3A O3A C31A O31A 8.0(8) . . . . no
C3A O3A C31A C32A -172.0(5) . . . . no
O11A C1A C2A O2A -27.4(7) . . . . no
O11A C1A C2A C3A -148.8(5) . . . . no
O12A C1A C2A O2A 157.9(6) . . . . no
O12A C1A C2A C3A 36.5(8) . . . . no
O2A C2A C3A O3A -57.0(6) . . . . no
O2A C2A C3A C4A 68.7(6) . . . . no
C1A C2A C3A O3A 66.1(6) . . . . no
C1A C2A C3A C4A -168.3(5) . . . . no
C2C O2C C21C C22C -166.5(5) . . . . no
C2C O2C C21C O21C 12.9(9) . . . . no
C21C O2C C2C C1C 97.9(6) . . . . no
C21C O2C C2C C3C -135.5(5) . . . . no
C2A C3A C4A O41A 46.5(7) . . . . no
O3A C3A C4A O42A -13.5(7) . . . . no
C2A C3A C4A O42A -137.3(6) . . . . no
O3A C3A C4A O41A 170.3(5) . . . . no
C3C O3C C31C C32C -172.7(5) . . . . no
C3C O3C C31C O31C 7.5(9) . . . . no
C31C O3C C3C C2C -155.3(5) . . . . no
C31C O3C C3C C4C 80.8(6) . . . . no
O2A C21A C22A C27A -6.7(9) . . . . no
O21A C21A C22A C23A -12.1(10) . . . . no
O21A C21A C22A C27A 173.6(7) . . . . no
O2A C21A C22A C23A 167.6(6) . . . . no
C21A C22A C23A C24A -179.9(7) . . . . no
C27A C22A C23A C24A -5.4(12) . . . . no
C23A C22A C27A C26A -0.1(13) . . . . no
C21A C22A C27A C26A 174.1(8) . . . . no
C22A C23A C24A C25A 8.3(12) . . . . no
C23A C24A C25A C26A -5.7(14) . . . . no
C24A C25A C26A C27A 0.5(15) . . . . no
C25A C26A C27A C22A 2.5(15) . . . . no
O3A C31A C32A C33A 177.6(6) . . . . no
O3A C31A C32A C37A -2.4(9) . . . . no
O31A C31A C32A C33A -2.3(10) . . . . no
O31A C31A C32A C37A 177.6(7) . . . . no
C37A C32A C33A C34A 1.5(11) . . . . no
C31A C32A C37A C36A 179.8(10) . . . . no
C33A C32A C37A C36A -0.3(13) . . . . no
C31A C32A C33A C34A -178.6(7) . . . . no
C32A C33A C34A C35A 1.1(11) . . . . no
C33A C34A C35A C36A -4.7(13) . . . . no
C34A C35A C36A C37A 6.0(17) . . . . no
C35A C36A C37A C32A -3.7(18) . . . . no
O11C C1C C2C O2C -24.0(7) . . . . no
O11C C1C C2C C3C -149.3(5) . . . . no
O12C C1C C2C O2C 158.1(5) . . . . no
O12C C1C C2C C3C 32.8(7) . . . . no
O2C C2C C3C O3C -55.6(6) . . . . no
O2C C2C C3C C4C 67.6(6) . . . . no
C1C C2C C3C O3C 69.0(6) . . . . no
C1C C2C C3C C4C -167.8(5) . . . . no
O3C C3C C4C O41C 170.0(5) . . . . no
O3C C3C C4C O42C -10.9(7) . . . . no
C2C C3C C4C O41C 48.6(7) . . . . no
C2C C3C C4C O42C -132.3(6) . . . . no
O2C C21C C22C C23C 172.1(6) . . . . no
O2C C21C C22C C27C -9.6(9) . . . . no
O21C C21C C22C C23C -7.3(10) . . . . no
O21C C21C C22C C27C 171.0(7) . . . . no
C21C C22C C23C C24C -175.3(7) . . . . no
C27C C22C C23C C24C 6.4(11) . . . . no
C21C C22C C27C C26C -178.5(7) . . . . no
C23C C22C C27C C26C -0.2(11) . . . . no
C22C C23C C24C C25C -8.9(12) . . . . no
C23C C24C C25C C26C 5.1(14) . . . . no
C24C C25C C26C C27C 1.3(15) . . . . no
C25C C26C C27C C22C -3.7(14) . . . . no
O3C C31C C32C C33C 178.1(6) . . . . no
O3C C31C C32C C37C -3.9(9) . . . . no
O31C C31C C32C C33C -2.0(10) . . . . no
O31C C31C C32C C37C 176.0(7) . . . . no
C31C C32C C33C C34C -177.8(7) . . . . no
C37C C32C C33C C34C 4.2(11) . . . . no
C31C C32C C37C C36C -179.0(7) . . . . no
C33C C32C C37C C36C -1.1(11) . . . . no
C32C C33C C34C C35C -5.4(13) . . . . no
C33C C34C C35C C36C 3.4(16) . . . . no
C34C C35C C36C C37C 0.1(16) . . . . no
C35C C36C C37C C32C -1.2(13) . . . . no
C12D N1D C11D C1OD -170.6(5) . . . . no
C11D N1D C12D C13D -171.6(5) . . . . no
O10D C1OD C11D N1D 57.0(7) . . . . no
N1D C12D C13D O13D 50.9(6) . . . . no
N1D C12D C13D C14D 171.5(5) . . . . no
O13D C13D C14D C15D 14.4(9) . . . . no
O13D C13D C14D C19D -167.8(6) . . . . no
C12D C13D C14D C15D -100.6(7) . . . . no
C12D C13D C14D C19D 77.2(7) . . . . no
C13D C14D C15D C16D 176.3(6) . . . . no
C19D C14D C15D C16D -1.4(10) . . . . no
C13D C14D C19D C18D -175.5(6) . . . . no
C15D C14D C19D C18D 2.4(10) . . . . no
C14D C15D C16D C17D -0.3(10) . . . . no
C15D C16D C17D C18D 1.1(10) . . . . no
C16D C17D C18D C19D -0.1(11) . . . . no
C17D C18D C19D C14D -1.6(11) . . . . no
C12B N1B C11B C1OB -172.0(5) . . . . no
C11B N1B C12B C13B -169.9(5) . . . . no
O108 C1OB C11B N1B 57.7(6) . . . . no
N1B C12B C13B O13B 51.1(6) . . . . no
N1B C12B C13B C14B 174.0(4) . . . . no
O13B C13B C14B C15B 16.6(7) . . . . no
O13B C13B C14B C19B -170.3(6) . . . . no
C12B C13B C14B C15B -100.1(6) . . . . no
C12B C13B C14B C19B 73.0(7) . . . . no
C13B C14B C15B C16B 177.2(5) . . . . no
C19B C14B C15B C16B 4.0(9) . . . . no
C13B C14B C19B C18B -176.5(6) . . . . no
C15B C14B C19B C18B -3.5(10) . . . . no
C14B C15B C16B C17B -3.8(9) . . . . no
C15B C16B C17B C18B 3.0(11) . . . . no
C16B C17B C18B C19B -2.3(12) . . . . no
C17B C18B C19B C14B 2.5(11) . . . . no
